data_8107207
loop_
_publ_author_name
'Liu, Yucong'
'Wang, Pingqiao'
'Ding, Haixin'

_publ_section_title
;
 Crystal structure of
 (2R,3S,4S,5R,6S)-2-(acetoxymethyl)-6-((1-acetyl-5-bromo-4-chloro-1H-indol-3-yl)oxy)tetrahydro-2H-pyran-3,4,5-triyl
 triacetate hemihydrate C24H25BrClNO11
;
_journal_issue 4
_journal_name_full 'Zeitschrift f\"ur Kristallographie - New Crystal Structures'
_journal_page_first 755
_journal_page_last 757
_journal_paper_doi 10.1515/ncrs-2022-0132
_journal_volume 237
_journal_year 2022
_chemical_absolute_configuration unk
_chemical_formula_moiety 'C24 H25 Br Cl N O11, 0.5(H2 O)'
_chemical_formula_sum 'C24 H26 Br Cl N O11.5'
_chemical_formula_weight 627.82
_chemical_name_systematic
;
(N-acetyl-5-bromo-4-chloro-3-indoxyl)-2,3,4,6-tetra-O-acetyl-\b-D-galactopyranoside
;
_space_group_crystal_system monoclinic
_space_group_IT_number 5
_space_group_name_Hall 'C 2y'
_space_group_name_H-M_alt 'C 1 2 1'
_atom_sites_solution_hydrogens mixed
_atom_sites_solution_primary dual
_cell_angle_alpha 90
_cell_angle_beta 114.867(3)
_cell_angle_gamma 90
_cell_formula_units_Z 4
_cell_length_a 28.914(5)
_cell_length_b 7.9349(14)
_cell_length_c 13.062(2)
_cell_measurement_reflns_used 3114
_cell_measurement_temperature 296.15
_cell_measurement_theta_max 26.49
_cell_measurement_theta_min 2.68
_cell_volume 2719.0(8)
_computing_cell_refinement 'SAINT v8.34A (Bruker, 2013)'
_computing_data_reduction 'SAINT v8.34A (Bruker, 2013)'
_computing_molecular_graphics 'Olex2 1.5 (Dolomanov et al., 2009)'
_computing_publication_material 'Olex2 1.5 (Dolomanov et al., 2009)'
_computing_structure_refinement 'SHELXL 2014/7 (Sheldrick, 2015)'
_computing_structure_solution 'SHELXT 2014/5 (Sheldrick, 2014)'
_diffrn_ambient_temperature 296.15
_diffrn_measured_fraction_theta_full 0.995
_diffrn_measured_fraction_theta_max 0.978
_diffrn_measurement_device_type 'Bruker Smart APEX-II'
_diffrn_measurement_method 'phi and omega scans'
_diffrn_radiation_monochromator graphite
_diffrn_radiation_type MoK\a
_diffrn_radiation_wavelength 0.71073
_diffrn_reflns_av_R_equivalents 0.0182
_diffrn_reflns_av_unetI/netI 0.0644
_diffrn_reflns_Laue_measured_fraction_full 0.995
_diffrn_reflns_Laue_measured_fraction_max 0.978
_diffrn_reflns_limit_h_max 36
_diffrn_reflns_limit_h_min -35
_diffrn_reflns_limit_k_max 10
_diffrn_reflns_limit_k_min -10
_diffrn_reflns_limit_l_max 11
_diffrn_reflns_limit_l_min -17
_diffrn_reflns_number 8181
_diffrn_reflns_point_group_measured_fraction_full 0.909
_diffrn_reflns_point_group_measured_fraction_max 0.864
_diffrn_reflns_theta_full 25.242
_diffrn_reflns_theta_max 27.591
_diffrn_reflns_theta_min 2.759
_diffrn_source_current 30.0
_diffrn_source_power 1.5
_diffrn_source_voltage 50.0
_exptl_absorpt_coefficient_mu 1.672
_exptl_absorpt_correction_T_max 0.7456
_exptl_absorpt_correction_T_min 0.4779
_exptl_absorpt_correction_type none
_exptl_absorpt_process_details
;
SADABS-2014/3 (Bruker,2014/3) was used for absorption correction.
wR2(int) was 0.1093 before and 0.0555 after correction.
The Ratio of minimum to maximum transmission is 0.6410.
The \l/2 correction factor is 0.00150.
;
_exptl_crystal_colour 'clear light colourless'
_exptl_crystal_colour_lustre clear
_exptl_crystal_colour_modifier light
_exptl_crystal_colour_primary colourless
_exptl_crystal_density_diffrn 1.534
_exptl_crystal_density_meas .
_exptl_crystal_description block
_exptl_crystal_F_000 1284
_exptl_crystal_size_max 0.03
_exptl_crystal_size_mid 0.02
_exptl_crystal_size_min 0.02
_refine_diff_density_max 0.267
_refine_diff_density_min -0.338
_refine_diff_density_rms 0.042
_refine_ls_abs_structure_details
;
 Flack x determined using 1365 quotients [(I+)-(I-)]/[(I+)+(I-)]
 (Parsons, Flack and Wagner, Acta Cryst. B69 (2013) 249-259).
;
_refine_ls_abs_structure_Flack 0.033(7)
_refine_ls_extinction_coef .
_refine_ls_extinction_method none
_refine_ls_goodness_of_fit_ref 0.995
_refine_ls_hydrogen_treatment constr
_refine_ls_matrix_type full
_refine_ls_number_parameters 356
_refine_ls_number_reflns 5436
_refine_ls_number_restraints 1
_refine_ls_restrained_S_all 0.995
_refine_ls_R_factor_all 0.0552
_refine_ls_R_factor_gt 0.0340
_refine_ls_shift/su_max 0.001
_refine_ls_shift/su_mean 0.000
_refine_ls_structure_factor_coef Fsqd
_refine_ls_weighting_details 'w=1/[\s^2^(Fo^2^)+(0.0147P)^2^] where P=(Fo^2^+2Fc^2^)/3'
_refine_ls_weighting_scheme calc
_refine_ls_wR_factor_gt 0.0738
_refine_ls_wR_factor_ref 0.0804
_reflns_Friedel_coverage 0.647
_reflns_Friedel_fraction_full 0.809
_reflns_Friedel_fraction_max 0.733
_reflns_number_gt 4033
_reflns_number_total 5436
_reflns_threshold_expression 'I > 2\s(I)'
_cod_data_source_file suppl_j_ncrs-2022-0132_suppl.cif
_cod_data_source_block 1
_cod_original_cell_volume 2718.9(8)
_cod_original_formula_sum 'C24 H26 Br Cl N O11.50'
_cod_database_code 8107207
_shelx_space_group_comment
;
The symmetry employed for this shelxl refinement is uniquely defined
by the following loop, which should always be used as a source of
symmetry information in preference to the above space-group names.
They are only intended as comments.
;
_shelx_estimated_absorpt_t_max 0.967
_shelx_estimated_absorpt_t_min 0.952
_olex2_refinement_description
;
1. Fixed Uiso
 At 1.2 times of:
  All C(H) groups, All C(H,H) groups
 At 1.5 times of:
  All C(H,H,H) groups, All O(H,H) groups
2. Others
 Fixed Sof: H12D(0.5) H12E(0.5)
3.a Free rotating group:
 O12(H12D,H12E)
3.b Ternary CH refined with riding coordinates:
 C2(H2), C3(H3), C5(H5), C1(H1), C4(H4)
3.c Secondary CH2 refined with riding coordinates:
 C6(H6A,H6B)
3.d Aromatic/amide H refined with riding coordinates:
 C22(H22), C20(H20), C19(H19)
3.e Idealised Me refined as rotating group:
 C24(H24A,H24B,H24C), C12(H12A,H12B,H12C), C8(H8A,H8B,H8C), C10(H10A,H10B,
 H10C), C14(H14A,H14B,H14C)
;
_olex2_submission_special_instructions 'No special instructions were received'

loop_
_space_group_symop_operation_xyz
'x, y, z'
'-x, y, -z'
'x+1/2, y+1/2, z'
'-x+1/2, y+1/2, -z'

loop_
_atom_site_label
_atom_site_type_symbol
_atom_site_fract_x
_atom_site_fract_y
_atom_site_fract_z
_atom_site_U_iso_or_equiv
_atom_site_adp_type
_atom_site_occupancy
_atom_site_site_symmetry_order
_atom_site_calc_flag
_atom_site_refinement_flags_posn
_atom_site_refinement_flags_adp
_atom_site_refinement_flags_occupancy
_atom_site_disorder_assembly
_atom_site_disorder_group
Br1 Br 0.01769(2) 0.36828(10) 0.38204(4) 0.0875(2) Uani 1 1 d . . . . .
Cl1 Cl 0.12887(3) 0.37983(18) 0.59233(7) 0.0628(3) Uani 1 1 d . . . . .
O1 O 0.32689(7) 0.4137(3) 0.68405(16) 0.0341(5) Uani 1 1 d . . . . .
O2 O 0.24105(7) 0.4127(3) 0.62902(16) 0.0374(6) Uani 1 1 d . . . . .
O7 O 0.40200(7) 0.3654(3) 0.91663(15) 0.0362(5) Uani 1 1 d . . . . .
O3 O 0.25302(8) 0.5958(3) 0.82307(18) 0.0392(6) Uani 1 1 d . . . . .
O5 O 0.35217(8) 0.5777(3) 0.99913(17) 0.0384(6) Uani 1 1 d . . . . .
O9 O 0.40208(8) 0.4274(3) 0.59806(19) 0.0515(7) Uani 1 1 d . . . . .
N009 N 0.21342(9) 0.4861(4) 0.3385(2) 0.0365(6) Uani 1 1 d . . . . .
O8 O 0.46503(10) 0.4853(4) 1.0655(2) 0.0612(8) Uani 1 1 d . . . . .
O6 O 0.39719(12) 0.8173(4) 1.0401(2) 0.0686(9) Uani 1 1 d . . . . .
C2 C 0.29389(10) 0.5025(4) 0.8146(2) 0.0310(7) Uani 1 1 d . . . . .
H2 H 0.2952 0.3875 0.8430 0.037 Uiso 1 1 calc R U . . .
O11 O 0.19140(11) 0.5443(4) 0.1542(2) 0.0677(9) Uani 1 1 d . . . . .
O4 O 0.22933(12) 0.3711(5) 0.8930(3) 0.0817(9) Uani 1 1 d . . . . .
C3 C 0.34318(11) 0.5960(4) 0.8831(2) 0.0321(7) Uani 1 1 d . . . . .
H3 H 0.3385 0.7157 0.8630 0.039 Uiso 1 1 calc R U . . .
C5 C 0.37367(11) 0.5075(4) 0.7381(2) 0.0332(7) Uani 1 1 d . . . . .
H5 H 0.3687 0.6194 0.7033 0.040 Uiso 1 1 calc R U . . .
C1 C 0.28626(10) 0.5002(5) 0.6922(2) 0.0320(7) Uani 1 1 d . . . . .
H1 H 0.2842 0.6155 0.6637 0.038 Uiso 1 1 calc R U . . .
C4 C 0.38792(11) 0.5291(4) 0.8633(2) 0.0322(8) Uani 1 1 d . . . . .
H4 H 0.4168 0.6067 0.8961 0.039 Uiso 1 1 calc R U . . .
C15 C 0.22233(11) 0.4379(4) 0.5140(2) 0.0342(8) Uani 1 1 d . . . . .
O12 O 0.5000 0.8226(7) 1.0000 0.0860(15) Uani 1 2 d GS T P . .
H12D H 0.4770 0.7781 1.0155 0.129 Uiso 0.5 1 d G U P . .
H12E H 0.5126 0.7407 0.9783 0.129 Uiso 0.5 1 d G U P . .
C6 C 0.41433(11) 0.4180(5) 0.7169(3) 0.0399(9) Uani 1 1 d . . . . .
H6A H 0.4471 0.4704 0.7601 0.048 Uiso 1 1 calc R U . . .
H6B H 0.4162 0.3012 0.7401 0.048 Uiso 1 1 calc R U . . .
C16 C 0.16844(11) 0.4370(4) 0.4413(2) 0.0306(7) Uani 1 1 d . . . . .
C21 C 0.16437(12) 0.4677(4) 0.3319(2) 0.0330(7) Uani 1 1 d . . . . .
O10 O 0.47939(11) 0.3305(7) 0.6380(2) 0.0971(14) Uani 1 1 d . . . . .
C22 C 0.24821(12) 0.4667(5) 0.4508(3) 0.0385(8) Uani 1 1 d . . . . .
H22 H 0.2835 0.4726 0.4777 0.046 Uiso 1 1 calc R U . . .
C18 C 0.07829(11) 0.4096(5) 0.3655(3) 0.0438(9) Uani 1 1 d . . . . .
C17 C 0.12481(12) 0.4099(5) 0.4576(3) 0.0396(8) Uani 1 1 d . . . . .
C11 C 0.44063(11) 0.3632(6) 1.0211(3) 0.0415(8) Uani 1 1 d . . . . .
C20 C 0.11701(13) 0.4683(4) 0.2387(3) 0.0392(8) Uani 1 1 d . . . . .
H20 H 0.1143 0.4891 0.1663 0.047 Uiso 1 1 calc R U . . .
C9 C 0.38119(13) 0.6990(6) 1.0709(3) 0.0459(9) Uani 1 1 d . . . . .
C7 C 0.22428(14) 0.5163(6) 0.8668(3) 0.0495(10) Uani 1 1 d . . . . .
C19 C 0.07509(13) 0.4372(5) 0.2580(3) 0.0462(10) Uani 1 1 d . . . . .
H19 H 0.0433 0.4344 0.1971 0.055 Uiso 1 1 calc R U . . .
C23 C 0.22526(14) 0.5214(5) 0.2469(3) 0.0446(9) Uani 1 1 d . . . . .
C24 C 0.28000(16) 0.5245(7) 0.2712(4) 0.0641(12) Uani 1 1 d . . . . .
H24A H 0.2964 0.6155 0.3220 0.096 Uiso 1 1 calc R U . . .
H24B H 0.2837 0.5404 0.2022 0.096 Uiso 1 1 calc R U . . .
H24C H 0.2955 0.4198 0.3052 0.096 Uiso 1 1 calc R U . . .
C13 C 0.43916(14) 0.3766(7) 0.5703(3) 0.0629(11) Uani 1 1 d . . . . .
C12 C 0.44785(18) 0.1916(6) 1.0709(4) 0.0657(12) Uani 1 1 d . . . . .
H12A H 0.4154 0.1456 1.0597 0.099 Uiso 1 1 calc R U . . .
H12B H 0.4694 0.1978 1.1502 0.099 Uiso 1 1 calc R U . . .
H12C H 0.4635 0.1205 1.0349 0.099 Uiso 1 1 calc R U . . .
C8 C 0.18588(16) 0.6330(6) 0.8774(4) 0.0657(12) Uani 1 1 d . . . . .
H8A H 0.2027 0.7329 0.9171 0.098 Uiso 1 1 calc R U . . .
H8B H 0.1693 0.5780 0.9183 0.098 Uiso 1 1 calc R U . . .
H8C H 0.1610 0.6631 0.8035 0.098 Uiso 1 1 calc R U . . .
C10 C 0.39033(17) 0.6572(7) 1.1884(3) 0.0719(14) Uani 1 1 d . . . . .
H10A H 0.3583 0.6417 1.1927 0.108 Uiso 1 1 calc R U . . .
H10B H 0.4087 0.7475 1.2375 0.108 Uiso 1 1 calc R U . . .
H10C H 0.4099 0.5553 1.2111 0.108 Uiso 1 1 calc R U . . .
C14 C 0.42313(18) 0.3845(11) 0.4459(3) 0.107(2) Uani 1 1 d . . . . .
H14A H 0.3925 0.3201 0.4082 0.160 Uiso 1 1 calc R U . . .
H14B H 0.4496 0.3388 0.4281 0.160 Uiso 1 1 calc R U . . .
H14C H 0.4170 0.4996 0.4213 0.160 Uiso 1 1 calc R U . . .

loop_
_atom_site_aniso_label
_atom_site_aniso_U_11
_atom_site_aniso_U_22
_atom_site_aniso_U_33
_atom_site_aniso_U_23
_atom_site_aniso_U_13
_atom_site_aniso_U_12
Br1 0.03125(19) 0.1418(5) 0.0845(3) 0.0102(4) 0.01937(19) -0.0094(3)
Cl1 0.0433(4) 0.1080(9) 0.0397(5) 0.0102(6) 0.0199(4) -0.0044(6)
O1 0.0268(10) 0.0411(15) 0.0302(11) -0.0035(10) 0.0078(8) -0.0026(9)
O2 0.0278(10) 0.0521(16) 0.0253(11) 0.0011(10) 0.0042(8) -0.0093(10)
O7 0.0322(10) 0.0380(13) 0.0304(10) 0.0017(11) 0.0054(8) 0.0010(12)
O3 0.0329(12) 0.0464(14) 0.0394(13) 0.0025(11) 0.0163(10) 0.0056(11)
O5 0.0353(12) 0.0526(15) 0.0242(11) -0.0021(10) 0.0094(9) -0.0070(11)
O9 0.0349(12) 0.081(2) 0.0400(13) 0.0017(12) 0.0173(10) 0.0082(12)
N009 0.0376(15) 0.0418(17) 0.0288(14) 0.0017(13) 0.0126(11) -0.0042(13)
O8 0.0469(15) 0.067(2) 0.0449(16) 0.0058(15) -0.0045(12) -0.0073(15)
O6 0.086(2) 0.060(2) 0.0518(16) -0.0148(15) 0.0209(14) -0.0242(17)
C2 0.0256(14) 0.0354(19) 0.0306(16) 0.0000(14) 0.0103(12) 0.0001(14)
O11 0.0737(19) 0.092(2) 0.0341(15) 0.0093(15) 0.0197(14) -0.0075(17)
O4 0.086(2) 0.071(2) 0.118(3) 0.028(2) 0.0735(19) 0.011(2)
C3 0.0328(17) 0.0364(19) 0.0222(15) -0.0011(14) 0.0068(13) -0.0042(15)
C5 0.0286(15) 0.0370(19) 0.0300(17) 0.0008(15) 0.0084(13) -0.0057(14)
C1 0.0258(15) 0.0375(19) 0.0272(16) -0.0017(14) 0.0057(12) -0.0027(14)
C4 0.0269(15) 0.037(2) 0.0265(16) 0.0021(14) 0.0049(12) -0.0062(14)
C15 0.0299(16) 0.041(2) 0.0256(16) 0.0006(14) 0.0063(13) -0.0036(14)
O12 0.082(4) 0.094(4) 0.066(3) 0.000 0.016(2) 0.000
C6 0.0307(15) 0.057(3) 0.0319(17) 0.0014(16) 0.0133(13) 0.0005(16)
C16 0.0286(15) 0.0328(19) 0.0255(15) -0.0006(13) 0.0067(12) 0.0007(13)
C21 0.0362(17) 0.0294(18) 0.0307(17) -0.0026(14) 0.0113(13) 0.0017(14)
O10 0.0638(18) 0.167(4) 0.0685(19) 0.020(2) 0.0357(16) 0.053(2)
C22 0.0299(16) 0.050(2) 0.0311(17) 0.0009(16) 0.0083(13) -0.0048(15)
C18 0.0264(15) 0.057(3) 0.0408(19) 0.0017(17) 0.0067(13) 0.0009(16)
C17 0.0343(16) 0.049(2) 0.0329(16) 0.0019(16) 0.0118(13) -0.0024(16)
C11 0.0303(15) 0.054(2) 0.0345(17) 0.0046(19) 0.0079(13) 0.004(2)
C20 0.0456(19) 0.040(2) 0.0227(16) 0.0029(14) 0.0052(14) 0.0056(16)
C9 0.0393(19) 0.062(3) 0.035(2) -0.0158(19) 0.0139(16) -0.0050(19)
C7 0.043(2) 0.066(3) 0.042(2) 0.002(2) 0.0205(16) -0.002(2)
C19 0.0309(17) 0.048(2) 0.042(2) -0.0016(16) -0.0012(15) 0.0044(15)
C23 0.056(2) 0.043(2) 0.038(2) 0.0005(17) 0.0225(18) -0.0089(18)
C24 0.067(3) 0.077(3) 0.066(3) -0.002(2) 0.045(2) -0.014(2)
C13 0.052(2) 0.093(3) 0.052(2) 0.004(3) 0.0296(18) 0.011(3)
C12 0.067(3) 0.062(3) 0.051(2) 0.019(2) 0.008(2) 0.012(2)
C8 0.057(3) 0.084(3) 0.068(3) 0.000(2) 0.037(2) 0.008(2)
C10 0.061(3) 0.121(4) 0.032(2) -0.021(2) 0.0184(19) -0.020(3)
C14 0.076(3) 0.202(7) 0.054(3) 0.009(4) 0.038(2) 0.043(5)

loop_
_atom_type_symbol
_atom_type_description
_atom_type_scat_dispersion_real
_atom_type_scat_dispersion_imag
_atom_type_scat_source
C C 0.0033 0.0016 'International Tables Vol C Tables 4.2.6.8 and 6.1.1.4'
H H 0.0000 0.0000 'International Tables Vol C Tables 4.2.6.8 and 6.1.1.4'
Br Br -0.2901 2.4595 'International Tables Vol C Tables 4.2.6.8 and 6.1.1.4'
Cl Cl 0.1484 0.1585 'International Tables Vol C Tables 4.2.6.8 and 6.1.1.4'
N N 0.0061 0.0033 'International Tables Vol C Tables 4.2.6.8 and 6.1.1.4'
O O 0.0106 0.0060 'International Tables Vol C Tables 4.2.6.8 and 6.1.1.4'

loop_
_geom_angle_atom_site_label_1
_geom_angle_atom_site_label_2
_geom_angle_atom_site_label_3
_geom_angle
_geom_angle_site_symmetry_1
_geom_angle_site_symmetry_3
C1 O1 C5 110.7(2) . .
C15 O2 C1 114.2(2) . .
C11 O7 C4 116.3(3) . .
C7 O3 C2 117.7(3) . .
C9 O5 C3 116.2(3) . .
C13 O9 C6 114.6(2) . .
C21 N009 C22 108.6(2) . .
C21 N009 C23 125.1(3) . .
C22 N009 C23 126.3(3) . .
O3 C2 H2 110.7 . .
O3 C2 C3 107.5(3) . .
O3 C2 C1 109.1(2) . .
C3 C2 H2 110.7 . .
C1 C2 H2 110.7 . .
C1 C2 C3 108.1(2) . .
O5 C3 C2 106.4(2) . .
O5 C3 H3 109.0 . .
O5 C3 C4 110.9(2) . .
C2 C3 H3 109.0 . .
C4 C3 C2 112.6(3) . .
C4 C3 H3 109.0 . .
O1 C5 H5 108.5 . .
O1 C5 C4 111.0(2) . .
O1 C5 C6 108.3(3) . .
C4 C5 H5 108.5 . .
C6 C5 H5 108.5 . .
C6 C5 C4 112.0(2) . .
O1 C1 C2 109.2(2) . .
O1 C1 H1 110.3 . .
O2 C1 O1 108.4(3) . .
O2 C1 C2 108.2(2) . .
O2 C1 H1 110.3 . .
C2 C1 H1 110.3 . .
O7 C4 C3 108.6(3) . .
O7 C4 C5 108.1(3) . .
O7 C4 H4 109.7 . .
C3 C4 C5 111.0(2) . .
C3 C4 H4 109.7 . .
C5 C4 H4 109.7 . .
O2 C15 C16 122.4(3) . .
C22 C15 O2 128.8(3) . .
C22 C15 C16 108.8(3) . .
H12D O12 H12E 104.4 . .
O9 C6 C5 108.6(2) . .
O9 C6 H6A 110.0 . .
O9 C6 H6B 110.0 . .
C5 C6 H6A 110.0 . .
C5 C6 H6B 110.0 . .
H6A C6 H6B 108.4 . .
C21 C16 C15 105.8(3) . .
C17 C16 C15 134.7(3) . .
C17 C16 C21 119.5(3) . .
N009 C21 C16 107.9(2) . .
N009 C21 C20 130.8(3) . .
C20 C21 C16 121.2(3) . .
N009 C22 H22 125.6 . .
C15 C22 N009 108.8(3) . .
C15 C22 H22 125.6 . .
C17 C18 Br1 121.0(3) . .
C17 C18 C19 120.7(3) . .
C19 C18 Br1 118.4(2) . .
C16 C17 Cl1 120.1(2) . .
C18 C17 Cl1 120.8(3) . .
C18 C17 C16 119.1(3) . .
O7 C11 C12 111.0(4) . .
O8 C11 O7 123.2(4) . .
O8 C11 C12 125.8(3) . .
C21 C20 H20 121.3 . .
C19 C20 C21 117.4(3) . .
C19 C20 H20 121.3 . .
O5 C9 C10 110.2(4) . .
O6 C9 O5 122.8(3) . .
O6 C9 C10 127.0(4) . .
O3 C7 C8 111.3(4) . .
O4 C7 O3 123.5(4) . .
O4 C7 C8 125.2(4) . .
C18 C19 H19 118.9 . .
C20 C19 C18 122.1(3) . .
C20 C19 H19 118.9 . .
N009 C23 C24 116.3(3) . .
O11 C23 N009 119.9(3) . .
O11 C23 C24 123.8(3) . .
C23 C24 H24A 109.5 . .
C23 C24 H24B 109.5 . .
C23 C24 H24C 109.5 . .
H24A C24 H24B 109.5 . .
H24A C24 H24C 109.5 . .
H24B C24 H24C 109.5 . .
O9 C13 C14 111.6(3) . .
O10 C13 O9 122.7(3) . .
O10 C13 C14 125.7(4) . .
C11 C12 H12A 109.5 . .
C11 C12 H12B 109.5 . .
C11 C12 H12C 109.5 . .
H12A C12 H12B 109.5 . .
H12A C12 H12C 109.5 . .
H12B C12 H12C 109.5 . .
C7 C8 H8A 109.5 . .
C7 C8 H8B 109.5 . .
C7 C8 H8C 109.5 . .
H8A C8 H8B 109.5 . .
H8A C8 H8C 109.5 . .
H8B C8 H8C 109.5 . .
C9 C10 H10A 109.5 . .
C9 C10 H10B 109.5 . .
C9 C10 H10C 109.5 . .
H10A C10 H10B 109.5 . .
H10A C10 H10C 109.5 . .
H10B C10 H10C 109.5 . .
C13 C14 H14A 109.5 . .
C13 C14 H14B 109.5 . .
C13 C14 H14C 109.5 . .
H14A C14 H14B 109.5 . .
H14A C14 H14C 109.5 . .
H14B C14 H14C 109.5 . .

loop_
_geom_bond_atom_site_label_1
_geom_bond_atom_site_label_2
_geom_bond_distance
_geom_bond_site_symmetry_2
Br1 C18 1.882(3) .
Cl1 C17 1.730(3) .
O1 C5 1.442(3) .
O1 C1 1.403(4) .
O2 C1 1.402(4) .
O2 C15 1.381(4) .
O7 C4 1.450(4) .
O7 C11 1.352(3) .
O3 C2 1.438(4) .
O3 C7 1.347(5) .
O5 C3 1.433(4) .
O5 C9 1.359(4) .
O9 C6 1.441(4) .
O9 C13 1.331(4) .
N009 C21 1.392(4) .
N009 C22 1.395(4) .
N009 C23 1.405(4) .
O8 C11 1.195(5) .
O6 C9 1.189(5) .
C2 H2 0.9800 .
C2 C3 1.520(4) .
C2 C1 1.520(4) .
O11 C23 1.208(4) .
O4 C7 1.193(6) .
C3 H3 0.9800 .
C3 C4 1.518(5) .
C5 H5 0.9800 .
C5 C4 1.519(4) .
C5 C6 1.495(4) .
C1 H1 0.9800 .
C4 H4 0.9800 .
C15 C16 1.444(4) .
C15 C22 1.346(5) .
O12 H12D 0.8494 .
O12 H12E 0.8497 .
C6 H6A 0.9700 .
C6 H6B 0.9700 .
C16 C21 1.405(4) .
C16 C17 1.381(4) .
C21 C20 1.398(4) .
O10 C13 1.185(4) .
C22 H22 0.9300 .
C18 C17 1.377(4) .
C18 C19 1.385(5) .
C11 C12 1.485(7) .
C20 H20 0.9300 .
C20 C19 1.360(5) .
C9 C10 1.482(5) .
C7 C8 1.496(6) .
C19 H19 0.9300 .
C23 C24 1.478(5) .
C24 H24A 0.9600 .
C24 H24B 0.9600 .
C24 H24C 0.9600 .
C13 C14 1.492(5) .
C12 H12A 0.9600 .
C12 H12B 0.9600 .
C12 H12C 0.9600 .
C8 H8A 0.9600 .
C8 H8B 0.9600 .
C8 H8C 0.9600 .
C10 H10A 0.9600 .
C10 H10B 0.9600 .
C10 H10C 0.9600 .
C14 H14A 0.9600 .
C14 H14B 0.9600 .
C14 H14C 0.9600 .

loop_
_geom_torsion_atom_site_label_1
_geom_torsion_atom_site_label_2
_geom_torsion_atom_site_label_3
_geom_torsion_atom_site_label_4
_geom_torsion
_geom_torsion_site_symmetry_1
_geom_torsion_site_symmetry_2
_geom_torsion_site_symmetry_3
_geom_torsion_site_symmetry_4
Br1 C18 C17 Cl1 -2.3(5) . . . .
Br1 C18 C17 C16 178.5(3) . . . .
Br1 C18 C19 C20 179.9(3) . . . .
O1 C5 C4 O7 68.7(3) . . . .
O1 C5 C4 C3 -50.3(4) . . . .
O1 C5 C6 O9 66.8(3) . . . .
O2 C15 C16 C21 179.6(3) . . . .
O2 C15 C16 C17 -2.2(6) . . . .
O2 C15 C22 N009 -179.5(3) . . . .
O3 C2 C3 O5 69.2(3) . . . .
O3 C2 C3 C4 -169.1(2) . . . .
O3 C2 C1 O1 178.2(2) . . . .
O3 C2 C1 O2 -63.9(3) . . . .
O5 C3 C4 O7 47.2(3) . . . .
O5 C3 C4 C5 165.8(3) . . . .
N009 C21 C20 C19 176.2(3) . . . .
C2 O3 C7 O4 -4.1(5) . . . .
C2 O3 C7 C8 176.1(3) . . . .
C2 C3 C4 O7 -71.9(3) . . . .
C2 C3 C4 C5 46.8(4) . . . .
C3 O5 C9 O6 2.3(5) . . . .
C3 O5 C9 C10 -175.9(3) . . . .
C3 C2 C1 O1 61.6(3) . . . .
C3 C2 C1 O2 179.5(3) . . . .
C5 O1 C1 O2 174.2(2) . . . .
C5 O1 C1 C2 -68.1(3) . . . .
C1 O1 C5 C4 62.2(3) . . . .
C1 O1 C5 C6 -174.5(2) . . . .
C1 O2 C15 C16 -147.7(3) . . . .
C1 O2 C15 C22 32.1(5) . . . .
C1 C2 C3 O5 -173.1(3) . . . .
C1 C2 C3 C4 -51.5(4) . . . .
C4 O7 C11 O8 -5.6(4) . . . .
C4 O7 C11 C12 174.3(3) . . . .
C4 C5 C6 O9 -170.5(3) . . . .
C15 O2 C1 O1 -77.8(3) . . . .
C15 O2 C1 C2 163.9(3) . . . .
C15 C16 C21 N009 0.0(4) . . . .
C15 C16 C21 C20 177.3(3) . . . .
C15 C16 C17 Cl1 4.5(6) . . . .
C15 C16 C17 C18 -176.4(4) . . . .
C6 O9 C13 O10 -1.4(7) . . . .
C6 O9 C13 C14 178.1(5) . . . .
C6 C5 C4 O7 -52.5(3) . . . .
C6 C5 C4 C3 -171.5(3) . . . .
C16 C15 C22 N009 0.4(4) . . . .
C16 C21 C20 C19 -0.3(5) . . . .
C21 N009 C22 C15 -0.4(4) . . . .
C21 N009 C23 O11 2.7(6) . . . .
C21 N009 C23 C24 -176.0(3) . . . .
C21 C16 C17 Cl1 -177.5(3) . . . .
C21 C16 C17 C18 1.6(5) . . . .
C21 C20 C19 C18 1.4(5) . . . .
C22 N009 C21 C16 0.2(4) . . . .
C22 N009 C21 C20 -176.7(4) . . . .
C22 N009 C23 O11 -176.1(4) . . . .
C22 N009 C23 C24 5.2(6) . . . .
C22 C15 C16 C21 -0.3(4) . . . .
C22 C15 C16 C17 177.9(4) . . . .
C17 C16 C21 N009 -178.5(3) . . . .
C17 C16 C21 C20 -1.2(5) . . . .
C17 C18 C19 C20 -1.1(6) . . . .
C11 O7 C4 C3 -96.3(3) . . . .
C11 O7 C4 C5 143.2(2) . . . .
C9 O5 C3 C2 -155.2(3) . . . .
C9 O5 C3 C4 82.1(3) . . . .
C7 O3 C2 C3 -120.8(3) . . . .
C7 O3 C2 C1 122.2(3) . . . .
C19 C18 C17 Cl1 178.6(3) . . . .
C19 C18 C17 C16 -0.5(5) . . . .
C23 N009 C21 C16 -178.8(3) . . . .
C23 N009 C21 C20 4.4(6) . . . .
C23 N009 C22 C15 178.6(3) . . . .
C13 O9 C6 C5 169.7(4) . . . .
